data_7108431
loop_
_publ_author_name
'Chenjie Zhu'
'Akira Yoshimura'
'Pavlo Solntsev'
'Lei Ji'
'Yunyang Wei'
'Victor N. Nemykin'
'Viktor V. Zhdankin'

_publ_section_title
;
 New highly soluble dimedone-derived iodonium ylides: preparation, X-ray
 structure, and reaction with carbodiimide leading to oxazole derivatives
;
_journal_name_full Chem.Commun.
_journal_page_first 10108
_journal_paper_doi 10.1039/c2cc35708a
_journal_volume 48
_journal_year 2012
_chemical_formula_moiety 'C17 H21 I1 O3'
_chemical_formula_sum 'C17 H21 I O3'
_chemical_formula_weight 400.26
_space_group_IT_number 61
_symmetry_cell_setting orthorhombic
_symmetry_space_group_name_Hall '-P 2ac 2ab'
_symmetry_space_group_name_H-M 'P b c a'
_atom_sites_solution_hydrogens geom
_atom_sites_solution_primary direct
_cell_angle_alpha 90
_cell_angle_beta 90
_cell_angle_gamma 90
_cell_formula_units_Z 8
_cell_length_a 28.076(2)
_cell_length_b 16.5298(13)
_cell_length_c 7.1600(5)
_cell_measurement_reflns_used 3441
_cell_measurement_temperature 123
_cell_measurement_theta_max 27
_cell_measurement_theta_min 2
_cell_volume 3322.9(4)
_computing_cell_refinement 'CrystalClear 2.0'
_computing_data_collection 'CrystalClear 2.0'
_computing_data_reduction 'CrystalStructure 4.0'
_computing_molecular_graphics 'CAMERON (Watkin et al., 1996)'
_computing_publication_material 'CRYSTALS (Betteridge et al., 2003)'
_computing_structure_refinement 'CRYSTALS (Betteridge et al., 2003)'
_computing_structure_solution 'SHELXS 86 (Sheldrick, 1986)'
_diffrn_ambient_temperature 123
_diffrn_measured_fraction_theta_full 0.923
_diffrn_measured_fraction_theta_max 0.902
_diffrn_measurement_device 'Rigaku RAPID II'
_diffrn_measurement_device_type 'Image Plate'
_diffrn_measurement_method \w
_diffrn_radiation_monochromator graphite
_diffrn_radiation_type 'Mo K\a'
_diffrn_radiation_wavelength 0.71075
_diffrn_reflns_av_R_equivalents 0.021
_diffrn_reflns_limit_h_max 36
_diffrn_reflns_limit_h_min -30
_diffrn_reflns_limit_k_max 17
_diffrn_reflns_limit_k_min -21
_diffrn_reflns_limit_l_max 8
_diffrn_reflns_limit_l_min -9
_diffrn_reflns_number 9590
_diffrn_reflns_theta_full 25.007
_diffrn_reflns_theta_max 27.481
_diffrn_reflns_theta_min 3.153
_diffrn_standards_decay_% 0.00
_diffrn_standards_interval_time 1
_diffrn_standards_number 3441
_exptl_absorpt_coefficient_mu 1.935
_exptl_absorpt_correction_T_max 0.58
_exptl_absorpt_correction_T_min 0.47
_exptl_absorpt_correction_type multi-scan
_exptl_absorpt_process_details 'DENZO/SCALEPACK (Otwinowski & Minor, 1997)'
_exptl_crystal_colour colorless
_exptl_crystal_density_diffrn 1.600
_exptl_crystal_density_method 'not measured'
_exptl_crystal_description block
_exptl_crystal_F_000 1600
_exptl_crystal_size_max 0.490
_exptl_crystal_size_mid 0.320
_exptl_crystal_size_min 0.280
_refine_diff_density_max 1.41
_refine_diff_density_min -1.60
_refine_ls_extinction_method None
_refine_ls_goodness_of_fit_ref 1.2017
_refine_ls_hydrogen_treatment none
_refine_ls_matrix_type full
_refine_ls_number_parameters 190
_refine_ls_number_reflns 3399
_refine_ls_number_restraints 0
_refine_ls_R_factor_all 0.0462
_refine_ls_R_factor_gt 0.0418
_refine_ls_shift/su_max 0.0009672
_refine_ls_shift/su_mean 0.0000234
_refine_ls_structure_factor_coef Fsqd
_refine_ls_weighting_details
;
Method, part 1, Chebychev polynomial, (Watkin, 1994, Prince, 1982)
[weight] = 1.0/[A~0~*T~0~(x)+A~1~*T~1~(x) ... +A~n-1~]*T~n-1~(x)]
where A~i~ are the Chebychev coefficients listed below and x= Fcalc/Fmax
Method = Robust Weighting (Prince, 1982)
W = [weight] * [1-(deltaF/6*sigmaF)^2^]^2^
A~i~ are:
16.5 17.5 6.18
;
_refine_ls_weighting_scheme calc
_refine_ls_wR_factor_all 0.0764
_refine_ls_wR_factor_gt 0.0762
_refine_ls_wR_factor_ref 0.0764
_reflns_limit_h_max 36
_reflns_limit_h_min 0
_reflns_limit_k_max 21
_reflns_limit_k_min 0
_reflns_limit_l_max 9
_reflns_limit_l_min 0
_reflns_number_gt 2962
_reflns_number_total 3441
_reflns_threshold_expression I>2.0\s(I)
_oxford_diffrn_Wilson_B_factor 0.00
_oxford_diffrn_Wilson_scale 0.00
_oxford_refine_ls_r_factor_ref 0.0462
_oxford_refine_ls_scale 0.22635(12)
_oxford_reflns_number_all 3399
_oxford_reflns_threshold_expression_ref I>-10.0\s(I)
_cod_data_source_file c2cc35708a.txt
_cod_data_source_block 5b
_cod_original_sg_symbol_H-M 'P b c a '
_cod_original_formula_sum 'C17 H21 I1 O3'
_cod_database_code 7108431

loop_
_symmetry_equiv_pos_as_xyz
x,y,z
-x,-y,-z
-x+1/2,y+1/2,z
x+1/2,-y+1/2,-z
x,-y+1/2,z+1/2
-x,y+1/2,-z+1/2
-x+1/2,-y,z+1/2
x+1/2,y,-z+1/2

loop_
_atom_site_label
_atom_site_type_symbol
_atom_site_fract_x
_atom_site_fract_y
_atom_site_fract_z
_atom_site_U_iso_or_equiv
_atom_site_occupancy
_atom_site_adp_type
_atom_site_refinement_flags_posn
I1 I 0.428402(11) 0.64261(2) 0.15685(5) 0.0193 1.0000 Uani .
C9 C 0.45063(19) 0.5228(3) 0.2143(8) 0.0206 1.0000 Uani .
C14 C 0.4995(2) 0.5116(3) 0.2342(8) 0.0197 1.0000 Uani .
O3 O 0.52674(13) 0.5785(2) 0.2063(6) 0.0250 1.0000 Uani .
C15 C 0.57678(19) 0.5757(3) 0.2481(8) 0.0241 1.0000 Uani .
C16 C 0.59418(19) 0.6623(4) 0.2332(10) 0.0315 1.0000 Uani .
C17 C 0.6476(2) 0.6691(4) 0.2718(13) 0.0525 1.0000 Uani .
C13 C 0.5162(2) 0.4353(3) 0.2796(8) 0.0246 1.0000 Uani .
C12 C 0.4845(2) 0.3716(4) 0.2988(8) 0.0295 1.0000 Uani .
C11 C 0.4357(2) 0.3843(3) 0.2747(8) 0.0300 1.0000 Uani .
C10 C 0.4188(2) 0.4607(3) 0.2318(9) 0.0264 1.0000 Uani .
C1 C 0.36728(15) 0.6415(3) 0.3169(8) 0.0177 1.0000 Uani .
C2 C 0.37150(18) 0.6732(3) 0.5001(8) 0.0169 1.0000 Uani .
O1 O 0.40967(12) 0.6983(2) 0.5700(6) 0.0232 1.0000 Uani .
C3 C 0.32637(18) 0.6756(3) 0.6157(8) 0.0218 1.0000 Uani .
C4 C 0.28878(19) 0.6125(3) 0.5609(8) 0.0224 1.0000 Uani .
C7 C 0.3067(2) 0.5270(3) 0.6093(8) 0.0275 1.0000 Uani .
C5 C 0.28038(17) 0.6185(3) 0.3486(9) 0.0248 1.0000 Uani .
C6 C 0.3256(2) 0.6118(3) 0.2304(9) 0.0191 1.0000 Uani .
O2 O 0.32316(15) 0.5822(3) 0.0732(6) 0.0338 1.0000 Uani .
C8 C 0.24259(18) 0.6287(4) 0.6665(10) 0.0336 1.0000 Uani .
H51 H 0.5812 0.5568 0.3732 0.0293 1.0000 Uiso R
H52 H 0.5929 0.5407 0.1594 0.0290 1.0000 Uiso R
H61 H 0.5872 0.6838 0.1090 0.0371 1.0000 Uiso R
H62 H 0.5773 0.6939 0.3250 0.0374 1.0000 Uiso R
H71 H 0.6572 0.7241 0.2509 0.0842 1.0000 Uiso R
H72 H 0.6653 0.6341 0.1909 0.0839 1.0000 Uiso R
H73 H 0.6541 0.6546 0.3991 0.0840 1.0000 Uiso R
H81 H 0.5491 0.4269 0.2981 0.0294 1.0000 Uiso R
H91 H 0.4958 0.3197 0.3277 0.0344 1.0000 Uiso R
H101 H 0.4146 0.3411 0.2887 0.0370 1.0000 Uiso R
H111 H 0.3864 0.4694 0.2157 0.0284 1.0000 Uiso R
H152 H 0.3127 0.7292 0.6014 0.0285 1.0000 Uiso R
H151 H 0.3349 0.6674 0.7458 0.0283 1.0000 Uiso R
H172 H 0.2843 0.4884 0.5651 0.0400 1.0000 Uiso R
H171 H 0.3102 0.5220 0.7431 0.0403 1.0000 Uiso R
H173 H 0.3365 0.5177 0.5498 0.0400 1.0000 Uiso R
H182 H 0.2655 0.6701 0.3201 0.0299 1.0000 Uiso R
H181 H 0.2590 0.5754 0.3122 0.0302 1.0000 Uiso R
H212 H 0.2189 0.5899 0.6318 0.0469 1.0000 Uiso R
H211 H 0.2317 0.6822 0.6378 0.0469 1.0000 Uiso R
H213 H 0.2485 0.6247 0.7987 0.0468 1.0000 Uiso R

loop_
_atom_site_aniso_label
_atom_site_aniso_U_11
_atom_site_aniso_U_22
_atom_site_aniso_U_33
_atom_site_aniso_U_23
_atom_site_aniso_U_13
_atom_site_aniso_U_12
I1 0.01867(13) 0.01659(15) 0.02266(16) 0.00344(18) 0.00318(16) 0.00200(15)
C9 0.030(3) 0.016(3) 0.016(3) 0.001(2) 0.002(2) 0.009(2)
C14 0.025(2) 0.018(3) 0.016(3) 0.001(2) 0.003(2) 0.002(2)
O3 0.0222(19) 0.022(2) 0.031(3) 0.005(2) 0.0007(16) 0.0040(16)
C15 0.023(3) 0.024(3) 0.025(3) -0.002(3) -0.004(2) 0.007(2)
C16 0.027(3) 0.030(4) 0.038(4) -0.002(3) -0.003(3) 0.000(2)
C17 0.029(3) 0.043(4) 0.086(6) -0.003(4) -0.009(4) -0.007(3)
C13 0.030(3) 0.023(3) 0.021(3) -0.003(3) -0.001(2) 0.011(2)
C12 0.041(3) 0.022(3) 0.025(3) 0.003(3) 0.002(2) 0.011(2)
C11 0.042(4) 0.019(3) 0.029(3) -0.002(3) 0.007(3) -0.001(2)
C10 0.026(3) 0.024(3) 0.028(3) -0.003(3) 0.006(2) 0.001(2)
C1 0.016(2) 0.014(2) 0.023(3) 0.001(3) 0.003(2) 0.001(2)
C2 0.022(2) 0.004(2) 0.025(3) -0.001(2) -0.002(2) -0.0005(18)
O1 0.0180(17) 0.021(2) 0.030(2) -0.0090(19) -0.0067(16) -0.0066(15)
C3 0.023(3) 0.019(3) 0.023(3) -0.004(3) 0.002(2) -0.001(2)
C4 0.018(3) 0.026(3) 0.023(3) 0.000(3) 0.000(2) -0.005(2)
C7 0.035(3) 0.024(3) 0.023(3) 0.004(3) 0.003(2) -0.007(2)
C5 0.018(2) 0.029(3) 0.028(3) 0.002(3) -0.003(3) -0.005(2)
C6 0.024(3) 0.015(3) 0.018(3) 0.004(3) -0.002(2) -0.005(2)
O2 0.034(2) 0.047(3) 0.020(2) -0.005(2) -0.0028(18) -0.012(2)
C8 0.024(3) 0.040(4) 0.036(3) -0.007(4) 0.009(3) -0.005(2)

loop_
_atom_type_symbol
_atom_type_scat_dispersion_real
_atom_type_scat_dispersion_imag
_atom_type_scat_Cromer_Mann_a1
_atom_type_scat_Cromer_Mann_b1
_atom_type_scat_Cromer_Mann_a2
_atom_type_scat_Cromer_Mann_b2
_atom_type_scat_Cromer_Mann_a3
_atom_type_scat_Cromer_Mann_b3
_atom_type_scat_Cromer_Mann_a4
_atom_type_scat_Cromer_Mann_b4
_atom_type_scat_Cromer_Mann_c
_atom_type_scat_source
C 0.0033 0.0016 2.3100 20.8439 1.0200 10.2075 1.5886 0.5687 0.8650 51.6512 0.2156 'International Tables Vol C 4.2.6.8 and 6.1.1.4'
H 0.0000 0.0000 0.4930 10.5109 0.3229 26.1257 0.1402 3.1424 0.0408 57.7998 0.0030 'International Tables Vol C 4.2.6.8 and 6.1.1.4'
I -0.4742 1.8119 20.1472 4.3470 18.9949 0.3814 7.5138 27.7660 2.2735 66.8776 4.0712 'International Tables Vol C 4.2.6.8 and 6.1.1.4'
O 0.0106 0.0060 3.0485 13.2771 2.2868 5.7011 1.5463 0.3239 0.8670 32.9089 0.2508 'International Tables Vol C 4.2.6.8 and 6.1.1.4'

loop_
_geom_angle_atom_site_label_1
_geom_angle_atom_site_label_2
_geom_angle_atom_site_label_3
_geom_angle
_geom_angle_publ_flag
C9 I1 C1 97.4(2) yes
I1 C9 C14 115.8(4) yes
I1 C9 C10 121.9(4) yes
C14 C9 C10 122.3(5) yes
C9 C14 O3 115.6(5) yes
C9 C14 C13 118.7(5) yes
O3 C14 C13 125.7(5) yes
C14 O3 C15 119.6(4) yes
O3 C15 C16 105.6(4) yes
O3 C15 H51 109.4 no
C16 C15 H51 109.4 no
O3 C15 H52 109.8 no
C16 C15 H52 111.5 no
H51 C15 H52 110.9 no
C15 C16 C17 111.9(5) yes
C15 C16 H61 110.1 no
C17 C16 H61 109.5 no
C15 C16 H62 107.8 no
C17 C16 H62 108.6 no
H61 C16 H62 109.0 no
C16 C17 H71 108.4 no
C16 C17 H72 110.8 no
H71 C17 H72 109.4 no
C16 C17 H73 109.8 no
H71 C17 H73 109.3 no
H72 C17 H73 109.0 no
C14 C13 C12 119.8(5) yes
C14 C13 H81 119.9 no
C12 C13 H81 120.3 no
C13 C12 C11 120.3(5) yes
C13 C12 H91 119.9 no
C11 C12 H91 119.7 no
C12 C11 C10 120.0(6) yes
C12 C11 H101 119.6 no
C10 C11 H101 120.4 no
C11 C10 C9 118.9(5) yes
C11 C10 H111 120.2 no
C9 C10 H111 120.9 no
I1 C1 C2 116.2(3) yes
I1 C1 C6 116.7(4) yes
C2 C1 C6 127.1(5) yes
C1 C2 O1 124.3(5) yes
C1 C2 C3 116.4(4) yes
O1 C2 C3 119.3(5) yes
C2 C3 C4 114.8(4) yes
C2 C3 H152 107.2 no
C4 C3 H152 108.8 no
C2 C3 H151 108.3 no
C4 C3 H151 108.7 no
H152 C3 H151 109.0 no
C3 C4 C7 109.9(4) yes
C3 C4 C5 108.3(5) yes
C7 C4 C5 109.3(5) yes
C3 C4 C8 109.8(5) yes
C7 C4 C8 109.1(5) yes
C5 C4 C8 110.3(5) yes
C4 C7 H172 108.9 no
C4 C7 H171 109.6 no
H172 C7 H171 109.8 no
C4 C7 H173 109.6 no
H172 C7 H173 108.9 no
H171 C7 H173 110.0 no
C4 C5 C6 114.5(5) yes
C4 C5 H182 109.3 no
C6 C5 H182 107.7 no
C4 C5 H181 108.3 no
C6 C5 H181 108.2 no
H182 C5 H181 108.8 no
C5 C6 C1 114.9(5) yes
C5 C6 O2 119.3(5) yes
C1 C6 O2 125.8(5) yes
C4 C8 H212 110.2 no
C4 C8 H211 109.1 no
H212 C8 H211 109.9 no
C4 C8 H213 109.1 no
H212 C8 H213 109.3 no
H211 C8 H213 109.2 no

loop_
_geom_bond_atom_site_label_1
_geom_bond_atom_site_label_2
_geom_bond_distance
_geom_bond_publ_flag
I1 C9 2.117(5) yes
I1 C1 2.063(5) yes
C9 C14 1.391(7) yes
C9 C10 1.366(8) yes
C14 O3 1.360(6) yes
C14 C13 1.386(7) yes
O3 C15 1.437(6) yes
C15 C16 1.516(8) yes
C15 H51 0.957 no
C15 H52 0.971 no
C16 C17 1.529(8) yes
C16 H61 0.977 no
C16 H62 0.963 no
C17 H71 0.960 no
C17 H72 0.958 no
C17 H73 0.959 no
C13 C12 1.386(8) yes
C13 H81 0.942 no
C12 C11 1.396(8) yes
C12 H91 0.938 no
C11 C10 1.384(8) yes
C11 H101 0.932 no
C10 H111 0.931 no
C1 C2 1.418(8) yes
C1 C6 1.413(7) yes
C2 O1 1.253(6) yes
C2 C3 1.514(7) yes
C3 C4 1.534(7) yes
C3 H152 0.972 no
C3 H151 0.971 no
C4 C7 1.539(8) yes
C4 C5 1.542(8) yes
C4 C8 1.525(7) yes
C7 H172 0.951 no
C7 H171 0.966 no
C7 H173 0.951 no
C5 C6 1.529(8) yes
C5 H182 0.971 no
C5 H181 0.969 no
C6 O2 1.229(7) yes
C8 H212 0.957 no
C8 H211 0.959 no
C8 H213 0.963 no

loop_
_geom_hbond_atom_site_label_D
_geom_hbond_atom_site_label_H
_geom_hbond_atom_site_label_A
_geom_hbond_site_symmetry_A
_geom_hbond_angle_DHA
_geom_hbond_distance_DH
_geom_hbond_distance_HA
_geom_hbond_distance_DA
_geom_hbond_publ_flag
C13 H81 O1 2_666 127.92(16) 0.94212 2.553 3.219(8) yes
C7 H171 O2 1_556 152.33(16) 0.96638 2.590 3.475(8) yes
